data_4068591
loop_
_publ_author_name
'Torres, Olga'
'Mart\'in, Marta'
'Sola, Eduardo'

_publ_section_title
;
 LabileN-Heterocyclic Carbene Complexes of Iridium
;
_journal_issue 3
_journal_name_full Organometallics
_journal_page_first 863
_journal_paper_doi 10.1021/om800965y
_journal_volume 28
_journal_year 2009
_chemical_formula_moiety 'C29 H37 Ir N5, F6 P'
_chemical_formula_sum 'C29 H37 F6 Ir N5 P'
_chemical_formula_weight 792.81
_space_group_IT_number 61
_symmetry_cell_setting orthorhombic
_symmetry_space_group_name_Hall '-P 2ac 2ab'
_symmetry_space_group_name_H-M 'P b c a'
_atom_sites_solution_hydrogens geom
_atom_sites_solution_primary heavy
_atom_sites_solution_secondary difmap
_audit_creation_method SHELXL-97
_cell_angle_alpha 90.00
_cell_angle_beta 90.00
_cell_angle_gamma 90.00
_cell_formula_units_Z 8
_cell_length_a 11.6306(10)
_cell_length_b 20.3394(18)
_cell_length_c 26.673(2)
_cell_measurement_reflns_used 7036
_cell_measurement_temperature 100(2)
_cell_measurement_theta_max 22.062
_cell_measurement_theta_min 2.326
_cell_volume 6309.7(9)
_computing_cell_refinement 'SAINT+ v. 6.01 (Bruker AXS, 2000)'
_computing_data_collection 'SMART v. 5.611 (Bruker AXS, 2000)'
_computing_data_reduction 'SAINT+ v. 6.01 (Bruker AXS, 2000)'
_computing_molecular_graphics 'XP program, SHELXTL v6.10, Bruker2000'
_computing_publication_material 'XCIF program, SHELXTLv6.10,BrukerAXS'
_computing_structure_refinement 'SHELXL-97 (Sheldrick, 1997)'
_computing_structure_solution 'SHELXS-97 (Sheldrick, 1990)'
_diffrn_ambient_temperature 100.0(2)
_diffrn_detector_area_resol_mean 8.26
_diffrn_measured_fraction_theta_full 0.999
_diffrn_measured_fraction_theta_max 0.959
_diffrn_measurement_device_type 'Bruker SMART APEX CCD system'
_diffrn_measurement_method '\w rotations with narrow frames'
_diffrn_radiation_monochromator graphite
_diffrn_radiation_source 'fine-focus sealed tube'
_diffrn_radiation_type MoK\a
_diffrn_radiation_wavelength 0.71073
_diffrn_reflns_av_R_equivalents 0.0843
_diffrn_reflns_av_sigmaI/netI 0.0897
_diffrn_reflns_limit_h_max 15
_diffrn_reflns_limit_h_min -15
_diffrn_reflns_limit_k_max 27
_diffrn_reflns_limit_k_min -27
_diffrn_reflns_limit_l_max 35
_diffrn_reflns_limit_l_min -34
_diffrn_reflns_number 75128
_diffrn_reflns_theta_full 27.50
_diffrn_reflns_theta_max 29.04
_diffrn_reflns_theta_min 1.53
_diffrn_standards_decay_% 'no decay'
_exptl_absorpt_coefficient_mu 4.345
_exptl_absorpt_correction_T_max 0.840
_exptl_absorpt_correction_T_min 0.643
_exptl_absorpt_correction_type multi-scan
_exptl_absorpt_process_details
;
  SADABS: Area-Detector Absorption Correction. (1996)  Bruker-AXS 
  within SAINT+ package, v. 6.01.
;
_exptl_crystal_colour colorless
_exptl_crystal_density_diffrn 1.669
_exptl_crystal_density_method 'not measured'
_exptl_crystal_description 'irregular block'
_exptl_crystal_F_000 3136
_exptl_crystal_size_max 0.12
_exptl_crystal_size_mid 0.06
_exptl_crystal_size_min 0.04
_refine_diff_density_max 1.714
_refine_diff_density_min -0.800
_refine_diff_density_rms 0.111
_refine_ls_extinction_method none
_refine_ls_goodness_of_fit_ref 0.803
_refine_ls_hydrogen_treatment mixed
_refine_ls_matrix_type full
_refine_ls_number_parameters 396
_refine_ls_number_reflns 8063
_refine_ls_number_restraints 2
_refine_ls_restrained_S_all 0.802
_refine_ls_R_factor_all 0.0895
_refine_ls_R_factor_gt 0.0361
_refine_ls_shift/su_max 0.048
_refine_ls_shift/su_mean 0.002
_refine_ls_structure_factor_coef Fsqd
_refine_ls_weighting_details 'calc w=1/[\s^2^(Fo^2^)+(0.0287P)^2^+0.0000P] where P=(Fo^2^+2Fc^2^)/3'
_refine_ls_weighting_scheme calc
_refine_ls_wR_factor_gt 0.0668
_refine_ls_wR_factor_ref 0.0748
_reflns_number_gt 4140
_reflns_number_total 8063
_reflns_threshold_expression >2sigma(I)
_cod_data_source_file om800965y_si_001.cif
_cod_data_source_block marta95s
_cod_original_cell_volume 6309.8(9)
_cod_original_sg_symbol_H-M 'P bca'
_cod_database_code 4068591

loop_
_symmetry_equiv_pos_as_xyz
'x, y, z'
'-x+1/2, -y, z+1/2'
'-x, y+1/2, -z+1/2'
'x+1/2, -y+1/2, -z'
'-x, -y, -z'
'x-1/2, y, -z-1/2'
'x, -y-1/2, z-1/2'
'-x-1/2, y-1/2, z'

loop_
_atom_site_label
_atom_site_type_symbol
_atom_site_fract_x
_atom_site_fract_y
_atom_site_fract_z
_atom_site_U_iso_or_equiv
_atom_site_adp_type
_atom_site_occupancy
_atom_site_symmetry_multiplicity
_atom_site_calc_flag
_atom_site_refinement_flags
Ir1 Ir 0.723915(16) 0.145811(10) 0.126468(7) 0.03594(7) Uani 1 1 d .
P1 P 0.30278(19) 0.35278(10) 0.19346(7) 0.0781(6) Uani 1 1 d .
F1 F 0.4192(4) 0.36109(19) 0.22362(14) 0.0956(14) Uani 1 1 d .
F2 F 0.3646(4) 0.3831(2) 0.14593(14) 0.1057(15) Uani 1 1 d .
F3 F 0.2662(4) 0.4229(2) 0.20853(19) 0.1239(17) Uani 1 1 d .
F4 F 0.1900(4) 0.3424(2) 0.16256(19) 0.130(2) Uani 1 1 d .
F5 F 0.3506(5) 0.2822(2) 0.1747(2) 0.148(2) Uani 1 1 d .
F6 F 0.2487(5) 0.3196(3) 0.2385(2) 0.190(3) Uani 1 1 d .
N1 N 0.7433(3) 0.1316(2) 0.01544(14) 0.0331(10) Uani 1 1 d .
N2 N 0.9125(3) 0.13516(19) 0.04744(14) 0.0324(10) Uani 1 1 d .
N3 N 0.8133(4) 0.2355(2) 0.13924(15) 0.0438(12) Uani 1 1 d .
N4 N 0.8348(4) 0.0886(2) 0.17111(16) 0.0406(11) Uani 1 1 d .
N5 N 0.6336(4) 0.1702(2) 0.19078(16) 0.0396(11) Uani 1 1 d .
C1 C 0.7998(4) 0.1334(2) 0.06046(17) 0.0307(12) Uani 1 1 d .
C2 C 0.8211(4) 0.1371(2) -0.02410(18) 0.0382(13) Uani 1 1 d .
H2 H 0.8027 0.1391 -0.0588 0.046 Uiso 1 1 calc R
C3 C 0.9261(4) 0.1391(3) -0.00423(18) 0.0381(13) Uani 1 1 d .
H3 H 0.9967 0.1426 -0.0220 0.046 Uiso 1 1 calc R
C4 C 0.6202(4) 0.1270(3) 0.00955(18) 0.0358(13) Uani 1 1 d .
C5 C 0.5732(4) 0.0849(2) -0.02628(18) 0.0327(12) Uani 1 1 d .
C6 C 0.4548(4) 0.0851(2) -0.03053(18) 0.0373(13) Uani 1 1 d .
H6 H 0.4205 0.0578 -0.0553 0.045 Uiso 1 1 calc R
C7 C 0.3842(5) 0.1226(3) -0.00077(19) 0.0420(14) Uani 1 1 d .
C8 C 0.4345(4) 0.1610(2) 0.03622(18) 0.0374(14) Uani 1 1 d .
H8 H 0.3865 0.1858 0.0580 0.045 Uiso 1 1 calc R
C9 C 0.5526(4) 0.1644(2) 0.04235(18) 0.0343(13) Uani 1 1 d .
C10 C 0.6426(4) 0.0394(3) -0.05857(18) 0.0414(14) Uani 1 1 d .
H10A H 0.5959 0.0011 -0.0676 0.062 Uiso 1 1 calc R
H10B H 0.7109 0.0249 -0.0401 0.062 Uiso 1 1 calc R
H10C H 0.6663 0.0625 -0.0891 0.062 Uiso 1 1 calc R
C11 C 0.2547(4) 0.1209(3) -0.0083(2) 0.0463(15) Uani 1 1 d .
H11A H 0.2360 0.0907 -0.0357 0.069 Uiso 1 1 calc R
H11B H 0.2271 0.1651 -0.0166 0.069 Uiso 1 1 calc R
H11C H 0.2176 0.1058 0.0227 0.069 Uiso 1 1 calc R
C12 C 0.6084(5) 0.2018(3) 0.0838(2) 0.0398(14) Uani 1 1 d D
H12A H 0.545(3) 0.221(2) 0.1038(14) 0.041(14) Uiso 1 1 d D
H12B H 0.652(3) 0.2394(16) 0.0701(15) 0.033(14) Uiso 1 1 d D
C13 C 1.0092(4) 0.1270(3) 0.08081(18) 0.0348(13) Uani 1 1 d .
C14 C 1.0760(4) 0.1806(3) 0.09268(18) 0.0363(13) Uani 1 1 d .
C15 C 1.1711(4) 0.1700(3) 0.12389(19) 0.0435(13) Uani 1 1 d .
H15 H 1.2172 0.2063 0.1336 0.052 Uiso 1 1 calc R
C16 C 1.1995(4) 0.1075(3) 0.14095(19) 0.0446(15) Uani 1 1 d .
C17 C 1.1324(4) 0.0555(3) 0.1256(2) 0.0419(13) Uani 1 1 d .
H17 H 1.1529 0.0125 0.1362 0.050 Uiso 1 1 calc R
C18 C 1.0365(4) 0.0631(3) 0.09566(17) 0.0340(12) Uani 1 1 d .
C19 C 1.0559(5) 0.2477(2) 0.0706(2) 0.0501(17) Uani 1 1 d .
H19A H 1.1001 0.2521 0.0395 0.075 Uiso 1 1 calc R
H19B H 1.0808 0.2814 0.0945 0.075 Uiso 1 1 calc R
H19C H 0.9739 0.2533 0.0634 0.075 Uiso 1 1 calc R
C20 C 1.3023(4) 0.0996(3) 0.1753(2) 0.067(2) Uani 1 1 d .
H20A H 1.3520 0.1383 0.1725 0.100 Uiso 1 1 calc R
H20B H 1.3456 0.0602 0.1657 0.100 Uiso 1 1 calc R
H20C H 1.2758 0.0951 0.2101 0.100 Uiso 1 1 calc R
C21 C 0.9663(4) 0.0047(3) 0.07929(19) 0.0445(14) Uani 1 1 d .
H21A H 0.9635 0.0031 0.0426 0.067 Uiso 1 1 calc R
H21B H 0.8881 0.0087 0.0926 0.067 Uiso 1 1 calc R
H21C H 1.0017 -0.0357 0.0920 0.067 Uiso 1 1 calc R
C22 C 0.8476(6) 0.2861(4) 0.1474(2) 0.0611(19) Uani 1 1 d .
C23 C 0.8895(7) 0.3524(3) 0.1557(2) 0.087(2) Uani 1 1 d .
H23A H 0.9218 0.3697 0.1244 0.131 Uiso 1 1 calc R
H23B H 0.9492 0.3518 0.1816 0.131 Uiso 1 1 calc R
H23C H 0.8258 0.3805 0.1666 0.131 Uiso 1 1 calc R
C24 C 0.8834(5) 0.0511(3) 0.1938(2) 0.0495(16) Uani 1 1 d .
C25 C 0.9461(5) -0.0009(3) 0.2219(2) 0.069(2) Uani 1 1 d .
H25A H 0.8949 -0.0204 0.2469 0.104 Uiso 1 1 calc R
H25B H 1.0130 0.0185 0.2387 0.104 Uiso 1 1 calc R
H25C H 0.9719 -0.0350 0.1985 0.104 Uiso 1 1 calc R
C26 C 0.5838(4) 0.1901(3) 0.2233(2) 0.0371(13) Uani 1 1 d .
C27 C 0.5168(5) 0.2155(3) 0.26488(18) 0.0496(16) Uani 1 1 d .
H27A H 0.5535 0.2553 0.2780 0.074 Uiso 1 1 calc R
H27B H 0.5126 0.1822 0.2914 0.074 Uiso 1 1 calc R
H27C H 0.4390 0.2261 0.2533 0.074 Uiso 1 1 calc R
C28 C 0.6253(4) 0.0600(3) 0.11883(18) 0.0391(13) Uani 1 1 d .
H28A H 0.5506 0.0728 0.1040 0.047 Uiso 1 1 calc R
H28B H 0.6646 0.0316 0.0940 0.047 Uiso 1 1 calc R
C29 C 0.6021(6) 0.0216(3) 0.1609(3) 0.091(2) Uani 1 1 d .
H29A H 0.6739 0.0024 0.1734 0.136 Uiso 1 1 calc R
H29B H 0.5486 -0.0136 0.1517 0.136 Uiso 1 1 calc R
H29C H 0.5676 0.0491 0.1870 0.136 Uiso 1 1 calc R

loop_
_atom_site_aniso_label
_atom_site_aniso_U_11
_atom_site_aniso_U_22
_atom_site_aniso_U_33
_atom_site_aniso_U_23
_atom_site_aniso_U_13
_atom_site_aniso_U_12
Ir1 0.02851(10) 0.05305(13) 0.02625(10) -0.00480(11) 0.00186(10) 0.00120(11)
P1 0.1094(18) 0.0686(13) 0.0564(11) 0.0148(11) -0.0336(11) -0.0345(14)
F1 0.118(3) 0.102(3) 0.067(3) 0.018(2) -0.034(2) -0.045(3)
F2 0.149(4) 0.119(4) 0.048(2) 0.016(2) -0.012(3) 0.003(3)
F3 0.121(4) 0.103(4) 0.148(4) -0.042(3) 0.038(3) -0.006(3)
F4 0.139(4) 0.102(4) 0.148(4) 0.026(3) -0.096(4) -0.030(3)
F5 0.187(5) 0.078(3) 0.179(5) -0.007(3) -0.100(5) -0.014(4)
F6 0.159(5) 0.282(7) 0.129(5) 0.122(5) -0.060(4) -0.153(5)
N1 0.021(2) 0.053(3) 0.026(2) -0.0008(19) 0.0009(16) 0.0029(19)
N2 0.028(2) 0.043(3) 0.025(2) 0.001(2) -0.0020(18) -0.001(2)
N3 0.040(3) 0.061(3) 0.030(3) 0.001(2) 0.003(2) 0.004(3)
N4 0.031(3) 0.060(3) 0.030(3) -0.006(2) 0.003(2) 0.005(2)
N5 0.035(3) 0.051(3) 0.032(3) -0.007(2) 0.001(2) 0.002(2)
C1 0.026(3) 0.037(3) 0.029(3) -0.002(2) 0.001(2) 0.003(2)
C2 0.031(3) 0.058(4) 0.026(3) 0.001(3) 0.004(2) 0.002(3)
C3 0.027(3) 0.054(4) 0.033(3) 0.000(3) 0.006(2) -0.001(3)
C4 0.027(3) 0.053(4) 0.028(3) 0.009(2) 0.002(2) 0.004(2)
C5 0.030(3) 0.044(3) 0.024(3) 0.002(2) 0.002(2) -0.003(3)
C6 0.036(3) 0.050(4) 0.027(3) 0.001(2) -0.003(2) -0.008(3)
C7 0.035(3) 0.060(4) 0.031(3) 0.008(3) -0.002(3) -0.002(3)
C8 0.027(3) 0.055(4) 0.030(3) 0.003(3) 0.007(2) 0.003(3)
C9 0.031(3) 0.047(4) 0.025(3) 0.006(2) 0.002(2) 0.003(2)
C10 0.036(3) 0.055(4) 0.033(3) -0.003(3) 0.000(2) -0.001(3)
C11 0.025(3) 0.071(4) 0.042(3) 0.007(3) 0.000(2) 0.001(3)
C12 0.035(4) 0.052(4) 0.033(3) -0.005(3) 0.004(3) 0.005(3)
C13 0.027(3) 0.050(4) 0.028(3) -0.004(2) 0.002(2) 0.005(3)
C14 0.029(3) 0.045(3) 0.034(3) -0.001(3) 0.001(2) 0.001(3)
C15 0.034(3) 0.063(4) 0.033(3) -0.011(3) 0.008(3) -0.008(3)
C16 0.035(4) 0.067(4) 0.031(3) 0.001(3) 0.006(2) 0.008(3)
C17 0.036(3) 0.052(3) 0.037(3) 0.005(3) 0.010(3) 0.010(3)
C18 0.027(3) 0.048(3) 0.027(3) -0.005(3) 0.012(2) 0.002(3)
C19 0.048(4) 0.050(4) 0.052(4) 0.007(3) 0.001(3) -0.005(3)
C20 0.027(4) 0.115(6) 0.058(4) 0.017(4) -0.016(3) 0.008(3)
C21 0.046(3) 0.047(4) 0.040(3) -0.002(3) 0.005(3) 0.000(3)
C22 0.080(5) 0.067(5) 0.037(3) -0.004(3) -0.009(3) -0.002(4)
C23 0.126(7) 0.082(5) 0.053(4) 0.006(4) 0.013(4) -0.023(5)
C24 0.035(4) 0.084(5) 0.030(3) -0.009(3) 0.008(3) 0.001(3)
C25 0.063(4) 0.097(5) 0.048(4) 0.018(4) 0.010(3) 0.029(4)
C26 0.034(3) 0.045(3) 0.033(3) 0.002(3) -0.004(3) 0.003(3)
C27 0.043(4) 0.076(4) 0.030(3) -0.004(3) 0.003(3) 0.010(3)
C28 0.033(3) 0.057(3) 0.028(3) -0.013(3) 0.003(2) -0.001(3)
C29 0.093(6) 0.083(6) 0.096(6) 0.006(5) -0.021(5) -0.017(5)

loop_
_atom_type_symbol
_atom_type_description
_atom_type_scat_dispersion_real
_atom_type_scat_dispersion_imag
_atom_type_scat_source
C C 0.0033 0.0016 'International Tables Vol C Tables 4.2.6.8 and 6.1.1.4'
H H 0.0000 0.0000 'International Tables Vol C Tables 4.2.6.8 and 6.1.1.4'
N N 0.0061 0.0033 'International Tables Vol C Tables 4.2.6.8 and 6.1.1.4'
F F 0.0171 0.0103 'International Tables Vol C Tables 4.2.6.8 and 6.1.1.4'
P P 0.1023 0.0942 'International Tables Vol C Tables 4.2.6.8 and 6.1.1.4'
Ir Ir -1.4442 7.9887 'International Tables Vol C Tables 4.2.6.8 and 6.1.1.4'

loop_
_geom_angle_atom_site_label_1
_geom_angle_atom_site_label_2
_geom_angle_atom_site_label_3
_geom_angle
C1 Ir1 N5 171.90(18)
C1 Ir1 C12 82.69(19)
N5 Ir1 C12 89.68(19)
C1 Ir1 C28 92.91(18)
N5 Ir1 C28 90.17(17)
C12 Ir1 C28 92.8(2)
C1 Ir1 N4 99.13(17)
N5 Ir1 N4 88.55(16)
C12 Ir1 N4 177.85(19)
C28 Ir1 N4 85.99(19)
C1 Ir1 N3 91.95(17)
N5 Ir1 N3 84.81(16)
C12 Ir1 N3 86.2(2)
C28 Ir1 N3 174.88(17)
N4 Ir1 N3 94.82(17)
F6 P1 F3 95.3(4)
F6 P1 F4 90.6(3)
F3 P1 F4 91.8(3)
F6 P1 F2 176.0(4)
F3 P1 F2 88.5(3)
F4 P1 F2 90.6(3)
F6 P1 F1 90.0(2)
F3 P1 F1 90.3(3)
F4 P1 F1 177.9(3)
F2 P1 F1 88.7(2)
F6 P1 F5 89.6(4)
F3 P1 F5 174.7(3)
F4 P1 F5 90.3(3)
F2 P1 F5 86.6(3)
F1 P1 F5 87.6(3)
C1 N1 C2 110.4(4)
C1 N1 C4 125.0(4)
C2 N1 C4 124.5(4)
C1 N2 C3 111.4(4)
C1 N2 C13 126.3(4)
C3 N2 C13 122.0(4)
C22 N3 Ir1 171.4(5)
C24 N4 Ir1 170.3(5)
C26 N5 Ir1 172.4(5)
N2 C1 N1 103.9(4)
N2 C1 Ir1 130.8(3)
N1 C1 Ir1 124.6(3)
C3 C2 N1 107.2(4)
C3 C2 H2 126.4
N1 C2 H2 126.4
C2 C3 N2 106.8(4)
C2 C3 H3 126.6
N2 C3 H3 126.6
C5 C4 C9 122.8(5)
C5 C4 N1 120.2(4)
C9 C4 N1 117.0(5)
C6 C5 C4 116.5(5)
C6 C5 C10 119.4(5)
C4 C5 C10 124.1(5)
C7 C6 C5 123.3(5)
C7 C6 H6 118.3
C5 C6 H6 118.3
C6 C7 C8 118.1(5)
C6 C7 C11 120.2(5)
C8 C7 C11 121.6(5)
C9 C8 C7 122.0(5)
C9 C8 H8 119.0
C7 C8 H8 119.0
C8 C9 C4 117.2(5)
C8 C9 C12 123.0(5)
C4 C9 C12 119.7(5)
C5 C10 H10A 109.5
C5 C10 H10B 109.5
H10A C10 H10B 109.5
C5 C10 H10C 109.5
H10A C10 H10C 109.5
H10B C10 H10C 109.5
C7 C11 H11A 109.5
C7 C11 H11B 109.5
H11A C11 H11B 109.5
C7 C11 H11C 109.5
H11A C11 H11C 109.5
H11B C11 H11C 109.5
C9 C12 Ir1 113.9(4)
C9 C12 H12A 106(3)
Ir1 C12 H12A 114(3)
C9 C12 H12B 110(3)
Ir1 C12 H12B 107(3)
H12A C12 H12B 106(4)
C14 C13 C18 123.0(5)
C14 C13 N2 119.3(5)
C18 C13 N2 117.4(5)
C13 C14 C15 117.4(5)
C13 C14 C19 122.8(5)
C15 C14 C19 119.7(5)
C16 C15 C14 121.5(5)
C16 C15 H15 119.2
C14 C15 H15 119.2
C17 C16 C15 118.1(5)
C17 C16 C20 123.1(5)
C15 C16 C20 118.8(5)
C16 C17 C18 123.0(5)
C16 C17 H17 118.5
C18 C17 H17 118.5
C17 C18 C13 116.9(5)
C17 C18 C21 121.1(5)
C13 C18 C21 121.9(5)
C14 C19 H19A 109.5
C14 C19 H19B 109.5
H19A C19 H19B 109.5
C14 C19 H19C 109.5
H19A C19 H19C 109.5
H19B C19 H19C 109.5
C16 C20 H20A 109.5
C16 C20 H20B 109.5
H20A C20 H20B 109.5
C16 C20 H20C 109.5
H20A C20 H20C 109.5
H20B C20 H20C 109.5
C18 C21 H21A 109.5
C18 C21 H21B 109.5
H21A C21 H21B 109.5
C18 C21 H21C 109.5
H21A C21 H21C 109.5
H21B C21 H21C 109.5
N3 C22 C23 177.2(7)
C22 C23 H23A 109.5
C22 C23 H23B 109.5
H23A C23 H23B 109.5
C22 C23 H23C 109.5
H23A C23 H23C 109.5
H23B C23 H23C 109.5
N4 C24 C25 177.2(7)
C24 C25 H25A 109.5
C24 C25 H25B 109.5
H25A C25 H25B 109.5
C24 C25 H25C 109.5
H25A C25 H25C 109.5
H25B C25 H25C 109.5
N5 C26 C27 178.7(6)
C26 C27 H27A 109.5
C26 C27 H27B 109.5
H27A C27 H27B 109.5
C26 C27 H27C 109.5
H27A C27 H27C 109.5
H27B C27 H27C 109.5
C29 C28 Ir1 119.6(4)
C29 C28 H28A 107.4
Ir1 C28 H28A 107.4
C29 C28 H28B 107.4
Ir1 C28 H28B 107.4
H28A C28 H28B 107.0
C28 C29 H29A 109.5
C28 C29 H29B 109.5
H29A C29 H29B 109.5
C28 C29 H29C 109.5
H29A C29 H29C 109.5
H29B C29 H29C 109.5

loop_
_geom_bond_atom_site_label_1
_geom_bond_atom_site_label_2
_geom_bond_distance
Ir1 C1 1.986(5)
Ir1 N5 2.072(4)
Ir1 C12 2.097(5)
Ir1 C28 2.098(5)
Ir1 N4 2.106(5)
Ir1 N3 2.127(5)
P1 F6 1.515(5)
P1 F3 1.542(5)
P1 F4 1.564(4)
P1 F2 1.582(4)
P1 F1 1.584(4)
P1 F5 1.618(5)
N1 C1 1.370(6)
N1 C2 1.395(6)
N1 C4 1.443(5)
N2 C1 1.356(5)
N2 C3 1.390(6)
N2 C13 1.444(6)
N3 C22 1.126(7)
N4 C24 1.127(7)
N5 C26 1.120(6)
C2 C3 1.331(7)
C2 H2 0.9500
C3 H3 0.9500
C4 C5 1.395(7)
C4 C9 1.400(7)
C5 C6 1.382(6)
C5 C10 1.500(6)
C6 C7 1.374(7)
C6 H6 0.9500
C7 C8 1.388(7)
C7 C11 1.519(6)
C8 C9 1.385(6)
C8 H8 0.9500
C9 C12 1.490(7)
C10 H10A 0.9800
C10 H10B 0.9800
C10 H10C 0.9800
C11 H11A 0.9800
C11 H11B 0.9800
C11 H11C 0.9800
C12 H12A 0.99(2)
C12 H12B 0.99(2)
C13 C14 1.377(7)
C13 C18 1.394(7)
C14 C15 1.401(7)
C14 C19 1.505(7)
C15 C16 1.390(7)
C15 H15 0.9500
C16 C17 1.376(7)
C16 C20 1.516(7)
C17 C18 1.380(6)
C17 H17 0.9500
C18 C21 1.507(7)
C19 H19A 0.9800
C19 H19B 0.9800
C19 H19C 0.9800
C20 H20A 0.9800
C20 H20B 0.9800
C20 H20C 0.9800
C21 H21A 0.9800
C21 H21B 0.9800
C21 H21C 0.9800
C22 C23 1.450(8)
C23 H23A 0.9800
C23 H23B 0.9800
C23 H23C 0.9800
C24 C25 1.486(8)
C25 H25A 0.9800
C25 H25B 0.9800
C25 H25C 0.9800
C26 C27 1.449(7)
C27 H27A 0.9800
C27 H27B 0.9800
C27 H27C 0.9800
C28 C29 1.392(7)
C28 H28A 0.9900
C28 H28B 0.9900
C29 H29A 0.9800
C29 H29B 0.9800
C29 H29C 0.9800
